data_1506142
loop_
_publ_author_name
'Mandel, Sarah M.'
'Singh, Pradeep N. D.'
'Muthukrishnan, Sivaramakrishnan'
'Chang, Mingxin'
'Krause, Jeanette A.'
'Gudmundsd\'ottir, Anna D'

_publ_section_title
;
 Solid-state photolysis of alpha-azidoacetophenones.
;
_journal_issue 19
_journal_name_full 'Organic letters'
_journal_page_first 4207
_journal_page_last 4210
_journal_paper_doi 10.1021/ol061398s
_journal_volume 8
_journal_year 2006
_chemical_formula_moiety 'C8 H6 Br N3 O'
_chemical_formula_sum 'C8 H6 Br N3 O'
_chemical_formula_weight 240.07
_chemical_name_systematic
; 
 ? 
;
_space_group_IT_number 2
_symmetry_cell_setting triclinic
_symmetry_space_group_name_Hall '-P 1'
_symmetry_space_group_name_H-M 'P -1'
_atom_sites_solution_hydrogens geom
_atom_sites_solution_primary direct
_atom_sites_solution_secondary difmap
_audit_creation_method SHELXL-97
_cell_angle_alpha 93.6740(10)
_cell_angle_beta 110.3140(10)
_cell_angle_gamma 111.8760(10)
_cell_formula_units_Z 4
_cell_length_a 9.2953(3)
_cell_length_b 10.7596(3)
_cell_length_c 10.7786(2)
_cell_measurement_reflns_used 4600
_cell_measurement_temperature 293(2)
_cell_measurement_theta_max 28.25
_cell_measurement_theta_min 2.54
_cell_volume 914.70(4)
_computing_cell_refinement 'SAINT v5.A06 (Bruker)'
_computing_data_collection 'SMART v4.050 (Bruker)'
_computing_data_reduction 'SAINT v5.A06 (Bruker)'
_computing_molecular_graphics 'SHELXTL v5.03 (Sheldrick)'
_computing_publication_material 'SHELXTL v5.03, 6.14 (Sheldrick)'
_computing_structure_refinement 'SHELXTL v5.03, 6.14 (Sheldrick)'
_computing_structure_solution 'SHELXTL v5.03 (Sheldrick)'
_diffrn_ambient_temperature 293(2)
_diffrn_detector_area_resol_mean 0.75
_diffrn_measured_fraction_theta_full 0.976
_diffrn_measured_fraction_theta_max 0.976
_diffrn_measurement_device_type 'Bruker SMART 1K CCD'
_diffrn_measurement_method '\w scans'
_diffrn_radiation_monochromator graphite
_diffrn_radiation_source 'fine-focus sealed tube'
_diffrn_radiation_type MoK\a
_diffrn_radiation_wavelength 0.71073
_diffrn_reflns_av_R_equivalents 0.0312
_diffrn_reflns_av_sigmaI/netI 0.0426
_diffrn_reflns_limit_h_max 12
_diffrn_reflns_limit_h_min -12
_diffrn_reflns_limit_k_max 14
_diffrn_reflns_limit_k_min -14
_diffrn_reflns_limit_l_max 14
_diffrn_reflns_limit_l_min -14
_diffrn_reflns_number 10087
_diffrn_reflns_theta_full 28.25
_diffrn_reflns_theta_max 28.25
_diffrn_reflns_theta_min 2.54
_diffrn_standards_decay_% 0
_diffrn_standards_number 0
_exptl_absorpt_coefficient_mu 4.455
_exptl_absorpt_correction_T_max 0.5399
_exptl_absorpt_correction_T_min 0.2516
_exptl_absorpt_correction_type multi-scan
_exptl_absorpt_process_details 'SADABS (Sheldrick)'
_exptl_crystal_colour colorless
_exptl_crystal_density_diffrn 1.743
_exptl_crystal_density_meas ?
_exptl_crystal_description plate
_exptl_crystal_F_000 472
_exptl_crystal_size_max 0.20
_exptl_crystal_size_mid 0.17
_exptl_crystal_size_min 0.10
_refine_diff_density_max 0.393
_refine_diff_density_min -0.581
_refine_diff_density_rms 0.063
_refine_ls_extinction_coef 0.0012(6)
_refine_ls_extinction_expression Fc^*^=kFc[1+0.001xFc^2^\l^3^/sin(2\q)]^-1/4^
_refine_ls_extinction_method SHELXL
_refine_ls_goodness_of_fit_ref 0.924
_refine_ls_hydrogen_treatment constr
_refine_ls_matrix_type full
_refine_ls_number_parameters 236
_refine_ls_number_reflns 4424
_refine_ls_number_restraints 0
_refine_ls_restrained_S_all 0.924
_refine_ls_R_factor_all 0.0765
_refine_ls_R_factor_gt 0.0372
_refine_ls_shift/su_max 0.000
_refine_ls_shift/su_mean 0.000
_refine_ls_structure_factor_coef Fsqd
_refine_ls_weighting_details 'calc w=1/[\s^2^(Fo^2^)+(0.0512P)^2^+0.0000P] where P=(Fo^2^+2Fc^2^)/3'
_refine_ls_weighting_scheme calc
_refine_ls_wR_factor_gt 0.0853
_refine_ls_wR_factor_ref 0.0978
_reflns_number_gt 2655
_reflns_number_total 4424
_reflns_threshold_expression >2\s(I)
_cod_data_source_file ol061398ssi20060608_024510.cif
_cod_data_source_block 1B
_cod_depositor_comments
;
The following automatic conversions were performed:

'_symmetry_cell_setting' value 'Triclinic' changed to 'triclinic'
according to /home/saulius/struct/CIF-dictionaries/cif_core.dic
dictionary named 'cif_core.dic' version 2.4.1 from 2010-06-29.

Automatic conversion script
Id: cif_fix_values 1715 2011-07-08 13:25:40Z adriana 

The following automatic conversions were performed:

'_exptl_crystal_density_meas' value 'not measured' was changed to '?'
- the value is perceived as not measured.

Automatic conversion script
Id: cif_fix_values 3008 2015-01-20 13:52:24Z robertas 
;
_cod_original_sg_symbol_H-M P-1
_cod_database_code 1506142

loop_
_symmetry_equiv_pos_as_xyz
'x, y, z'
'-x, -y, -z'

loop_
_atom_site_label
_atom_site_type_symbol
_atom_site_fract_x
_atom_site_fract_y
_atom_site_fract_z
_atom_site_U_iso_or_equiv
_atom_site_adp_type
_atom_site_occupancy
_atom_site_symmetry_multiplicity
_atom_site_calc_flag
_atom_site_refinement_flags
Br1 Br 1.31947(4) 0.80373(3) 0.36219(4) 0.07130(15) Uani 1 1 d .
O1 O 0.6788(3) 0.1689(2) 0.0196(3) 0.0805(7) Uani 1 1 d .
N1 N 0.7773(4) -0.0264(3) -0.0475(3) 0.0785(8) Uani 1 1 d .
N2 N 0.6467(4) -0.0615(3) -0.1507(3) 0.0665(7) Uani 1 1 d .
N3 N 0.5242(4) -0.1116(3) -0.2431(4) 0.0923(10) Uani 1 1 d .
C1 C 1.1681(4) 0.6219(3) 0.2578(3) 0.0519(7) Uani 1 1 d .
C2 C 0.9967(4) 0.5791(3) 0.2240(3) 0.0581(7) Uani 1 1 d .
H2 H 0.9554 0.6386 0.2492 0.070 Uiso 1 1 calc R
C3 C 0.8883(4) 0.4462(3) 0.1520(3) 0.0574(7) Uani 1 1 d .
H3 H 0.7727 0.4162 0.1284 0.069 Uiso 1 1 calc R
C4 C 0.9487(4) 0.3565(3) 0.1141(3) 0.0495(7) Uani 1 1 d .
C5 C 1.1217(4) 0.4038(3) 0.1478(3) 0.0576(8) Uani 1 1 d .
H5 H 1.1638 0.3452 0.1219 0.069 Uiso 1 1 calc R
C6 C 1.2321(4) 0.5375(3) 0.2198(3) 0.0608(8) Uani 1 1 d .
H6 H 1.3475 0.5691 0.2417 0.073 Uiso 1 1 calc R
C7 C 0.8276(4) 0.2124(3) 0.0409(3) 0.0548(7) Uani 1 1 d .
C8 C 0.8934(4) 0.1191(3) -0.0073(3) 0.0617(8) Uani 1 1 d .
H8A H 0.9186 0.1467 -0.0840 0.074 Uiso 1 1 calc R
H8B H 0.9986 0.1311 0.0647 0.074 Uiso 1 1 calc R
Br2 Br 1.33262(4) 0.53390(3) 0.60383(4) 0.07145(15) Uani 1 1 d .
O2 O 0.9377(3) -0.1311(2) 0.2436(2) 0.0749(7) Uani 1 1 d .
N4 N 0.5996(4) -0.2661(3) 0.1794(3) 0.0742(8) Uani 1 1 d .
N5 N 0.6034(4) -0.3050(3) 0.0715(3) 0.0688(7) Uani 1 1 d .
N6 N 0.5918(4) -0.3554(3) -0.0287(4) 0.0960(11) Uani 1 1 d .
C9 C 1.1900(4) 0.3521(3) 0.4996(3) 0.0492(7) Uani 1 1 d .
C10 C 1.0181(4) 0.3056(3) 0.4565(3) 0.0546(7) Uani 1 1 d .
H10 H 0.9718 0.3632 0.4770 0.066 Uiso 1 1 calc R
C11 C 0.9143(3) 0.1729(3) 0.3827(3) 0.0512(7) Uani 1 1 d .
H11 H 0.7976 0.1415 0.3529 0.061 Uiso 1 1 calc R
C12 C 0.9823(3) 0.0849(3) 0.3521(3) 0.0458(6) Uani 1 1 d .
C13 C 1.1570(4) 0.1358(3) 0.3956(3) 0.0561(7) Uani 1 1 d .
H13 H 1.2043 0.0795 0.3743 0.067 Uiso 1 1 calc R
C14 C 1.2614(4) 0.2687(3) 0.4702(3) 0.0603(8) Uani 1 1 d .
H14 H 1.3782 0.3015 0.5000 0.072 Uiso 1 1 calc R
C15 C 0.8756(4) -0.0603(3) 0.2739(3) 0.0502(7) Uani 1 1 d .
C16 C 0.6867(4) -0.1161(3) 0.2325(3) 0.0579(7) Uani 1 1 d .
H16A H 0.6642 -0.0935 0.3103 0.070 Uiso 1 1 calc R
H16B H 0.6408 -0.0717 0.1634 0.070 Uiso 1 1 calc R

loop_
_atom_site_aniso_label
_atom_site_aniso_U_11
_atom_site_aniso_U_22
_atom_site_aniso_U_33
_atom_site_aniso_U_23
_atom_site_aniso_U_13
_atom_site_aniso_U_12
Br1 0.0652(2) 0.0582(2) 0.0804(3) 0.01453(17) 0.0232(2) 0.02132(17)
O1 0.0512(14) 0.0800(15) 0.0987(19) 0.0000(13) 0.0297(13) 0.0193(12)
N1 0.074(2) 0.0623(17) 0.086(2) 0.0211(16) 0.0110(18) 0.0346(16)
N2 0.069(2) 0.0562(15) 0.075(2) 0.0170(15) 0.0252(17) 0.0304(15)
N3 0.077(2) 0.078(2) 0.089(2) 0.0042(18) 0.0077(19) 0.0229(18)
C1 0.0521(17) 0.0561(16) 0.0491(17) 0.0219(13) 0.0198(14) 0.0233(14)
C2 0.0596(19) 0.0640(18) 0.0604(19) 0.0181(15) 0.0247(16) 0.0349(16)
C3 0.0469(17) 0.0680(19) 0.062(2) 0.0171(15) 0.0212(15) 0.0294(15)
C4 0.0466(15) 0.0591(17) 0.0464(17) 0.0178(14) 0.0192(14) 0.0244(14)
C5 0.0506(18) 0.0649(19) 0.062(2) 0.0116(15) 0.0246(16) 0.0273(16)
C6 0.0476(17) 0.071(2) 0.067(2) 0.0188(16) 0.0256(16) 0.0256(16)
C7 0.0536(19) 0.0636(18) 0.0468(17) 0.0128(14) 0.0176(14) 0.0268(16)
C8 0.0572(19) 0.0587(18) 0.066(2) 0.0124(15) 0.0179(16) 0.0276(16)
Br2 0.0626(2) 0.0557(2) 0.0738(3) 0.00287(16) 0.01971(18) 0.01089(16)
O2 0.0662(15) 0.0635(13) 0.0913(18) 0.0010(12) 0.0187(13) 0.0381(12)
N4 0.0738(19) 0.0516(15) 0.084(2) 0.0086(14) 0.0393(17) 0.0068(14)
N5 0.0584(17) 0.0463(14) 0.087(2) 0.0027(14) 0.0248(17) 0.0129(13)
N6 0.091(2) 0.072(2) 0.098(3) -0.0173(18) 0.036(2) 0.0150(18)
C9 0.0480(16) 0.0475(15) 0.0448(16) 0.0101(12) 0.0155(13) 0.0155(13)
C10 0.0505(17) 0.0541(16) 0.0591(19) 0.0067(14) 0.0173(15) 0.0271(15)
C11 0.0381(15) 0.0573(16) 0.0565(18) 0.0091(13) 0.0153(13) 0.0225(14)
C12 0.0470(16) 0.0486(14) 0.0460(16) 0.0140(12) 0.0186(13) 0.0241(13)
C13 0.0480(17) 0.0628(18) 0.0613(19) 0.0104(15) 0.0195(15) 0.0300(15)
C14 0.0386(15) 0.0677(19) 0.065(2) 0.0087(16) 0.0159(15) 0.0185(15)
C15 0.0503(17) 0.0526(16) 0.0461(17) 0.0135(13) 0.0136(14) 0.0249(14)
C16 0.0544(18) 0.0507(16) 0.063(2) 0.0067(14) 0.0245(16) 0.0158(14)

loop_
_atom_type_symbol
_atom_type_description
_atom_type_scat_dispersion_real
_atom_type_scat_dispersion_imag
_atom_type_scat_source
C C 0.0033 0.0016 'International Tables Vol C Tables 4.2.6.8 and 6.1.1.4'
H H 0.0000 0.0000 'International Tables Vol C Tables 4.2.6.8 and 6.1.1.4'
N N 0.0061 0.0033 'International Tables Vol C Tables 4.2.6.8 and 6.1.1.4'
O O 0.0106 0.0060 'International Tables Vol C Tables 4.2.6.8 and 6.1.1.4'
Br Br -0.2901 2.4595 'International Tables Vol C Tables 4.2.6.8 and 6.1.1.4'

loop_
_geom_angle_atom_site_label_1
_geom_angle_atom_site_label_2
_geom_angle_atom_site_label_3
_geom_angle
N2 N1 C8 116.5(3)
N3 N2 N1 170.5(3)
C6 C1 C2 122.0(3)
C6 C1 Br1 119.2(2)
C2 C1 Br1 118.8(2)
C3 C2 C1 118.6(3)
C2 C3 C4 121.2(3)
C3 C4 C5 118.7(3)
C3 C4 C7 119.3(3)
C5 C4 C7 122.0(3)
C6 C5 C4 120.7(3)
C1 C6 C5 118.9(3)
O1 C7 C4 121.8(3)
O1 C7 C8 119.6(3)
C4 C7 C8 118.6(3)
N1 C8 C7 114.4(3)
N5 N4 C16 114.5(3)
N6 N5 N4 171.7(3)
C10 C9 C14 121.3(3)
C10 C9 Br2 119.4(2)
C14 C9 Br2 119.3(2)
C9 C10 C11 119.6(3)
C10 C11 C12 120.8(3)
C13 C12 C11 118.2(3)
C13 C12 C15 118.8(2)
C11 C12 C15 123.0(2)
C14 C13 C12 121.0(3)
C9 C14 C13 119.1(3)
O2 C15 C12 121.2(3)
O2 C15 C16 120.5(3)
C12 C15 C16 118.2(2)
N4 C16 C15 112.9(2)

loop_
_geom_bond_atom_site_label_1
_geom_bond_atom_site_label_2
_geom_bond_distance
Br1 C1 1.908(3)
O1 C7 1.213(3)
N1 N2 1.233(4)
N1 C8 1.460(4)
N2 N3 1.125(4)
C1 C6 1.368(4)
C1 C2 1.383(4)
C2 C3 1.380(4)
C3 C4 1.388(4)
C4 C5 1.392(4)
C4 C7 1.490(4)
C5 C6 1.389(4)
C7 C8 1.504(4)
Br2 C9 1.897(3)
O2 C15 1.203(3)
N4 N5 1.227(4)
N4 C16 1.474(4)
N5 N6 1.128(4)
C9 C10 1.371(4)
C9 C14 1.378(4)
C10 C11 1.377(4)
C11 C12 1.398(4)
C12 C13 1.390(4)
C12 C15 1.494(4)
C13 C14 1.382(4)
C15 C16 1.510(4)

loop_
_geom_torsion_atom_site_label_1
_geom_torsion_atom_site_label_2
_geom_torsion_atom_site_label_3
_geom_torsion_atom_site_label_4
_geom_torsion
C8 N1 N2 N3 171(2)
C6 C1 C2 C3 1.3(4)
Br1 C1 C2 C3 -178.1(2)
C1 C2 C3 C4 0.2(4)
C2 C3 C4 C5 -1.3(4)
C2 C3 C4 C7 177.8(3)
C3 C4 C5 C6 1.0(5)
C7 C4 C5 C6 -178.0(3)
C2 C1 C6 C5 -1.5(4)
Br1 C1 C6 C5 177.8(2)
C4 C5 C6 C1 0.4(5)
C3 C4 C7 O1 -4.0(4)
C5 C4 C7 O1 175.0(3)
C3 C4 C7 C8 176.2(3)
C5 C4 C7 C8 -4.8(4)
N2 N1 C8 C7 68.2(4)
O1 C7 C8 N1 -14.1(4)
C4 C7 C8 N1 165.8(3)
C16 N4 N5 N6 -164(3)
C14 C9 C10 C11 0.2(4)
Br2 C9 C10 C11 -178.9(2)
C9 C10 C11 C12 0.4(5)
C10 C11 C12 C13 -1.3(4)
C10 C11 C12 C15 179.2(3)
C11 C12 C13 C14 1.6(4)
C15 C12 C13 C14 -178.9(3)
C10 C9 C14 C13 0.1(5)
Br2 C9 C14 C13 179.2(2)
C12 C13 C14 C9 -1.0(5)
C13 C12 C15 O2 -3.1(4)
C11 C12 C15 O2 176.3(3)
C13 C12 C15 C16 177.4(3)
C11 C12 C15 C16 -3.1(4)
N5 N4 C16 C15 -66.5(4)
O2 C15 C16 N4 11.4(4)
C12 C15 C16 N4 -169.1(2)

loop_
_cod_related_entry_id
_cod_related_entry_code
_cod_related_entry_database
1 9196186 ChemSpider
